data_4068180
loop_
_publ_author_name
'Filippou, Alexander C.'
'Stumpf, Kai W.'
'Chernov, Oleg'
'Schnakenburg, Gregor'

_publ_section_title
;
 Metal Activation of a Germylenoid, a New Approach to Metal--Germanium
 Triple Bonds: Synthesis and Reactions of the Germylidyne Complexes
 [Cp(CO)2M\\tb Ge--C(SiMe3)3] (M = Mo, W)
;
_journal_issue 2
_journal_name_full Organometallics
_journal_page_first 748
_journal_paper_doi 10.1021/om201176n
_journal_volume 31
_journal_year 2012
_chemical_formula_moiety 'C24 H44 Ge Mo N2 O2 Si3'
_chemical_formula_sum 'C24 H44 Ge Mo N2 O2 Si3'
_chemical_formula_weight 645.41
_chemical_name_systematic
; 
 ? 
;
_space_group_IT_number 14
_symmetry_cell_setting monoclinic
_symmetry_space_group_name_Hall '-P 2yn'
_symmetry_space_group_name_H-M 'P 1 21/n 1'
_atom_sites_solution_hydrogens geom
_atom_sites_solution_primary direct
_atom_sites_solution_secondary difmap
_audit_creation_method SHELXL-97
_cell_angle_alpha 90.00
_cell_angle_beta 90.680(3)
_cell_angle_gamma 90.00
_cell_formula_units_Z 4
_cell_length_a 9.4339(3)
_cell_length_b 20.2764(11)
_cell_length_c 15.1795(6)
_cell_measurement_reflns_used 81
_cell_measurement_temperature 123(2)
_cell_measurement_theta_max 45.04
_cell_measurement_theta_min 7.21
_cell_volume 2903.4(2)
_computing_cell_refinement 'STOE X-AREA (STOE&CIE, 2008)'
_computing_data_collection 'STOE X-AREA (STOE&CIE, 2008)'
_computing_data_reduction 'STOE X-RED (STOE&CIE, 2008)'
_computing_molecular_graphics 'DIAMOND2.1c (Brandenburg, 1999)'
_computing_publication_material 'SHELXL-97 (Sheldrick, 1997)'
_computing_structure_refinement 'SHELXL-97 (Sheldrick, 1997)'
_computing_structure_solution 'SHELXS-97 (Sheldrick, 1990)'
_diffrn_ambient_temperature 123(2)
_diffrn_detector 'image plate (34 cm diameter)'
_diffrn_detector_area_resol_mean 6.67
_diffrn_detector_type STOE
_diffrn_measured_fraction_theta_full 0.995
_diffrn_measured_fraction_theta_max 0.995
_diffrn_measurement_details ' 134 frames, detector distance = 100 mm'
_diffrn_measurement_device '2-circle goniometer'
_diffrn_measurement_device_type 'STOE IPDS 2T'
_diffrn_measurement_method 'rotation method'
_diffrn_radiation_collimation '0.5 mm diameter, monocapillary'
_diffrn_radiation_monochromator 'plane graphite'
_diffrn_radiation_type 'Mo K\a'
_diffrn_radiation_wavelength 0.71073
_diffrn_reflns_av_R_equivalents 0.0753
_diffrn_reflns_av_sigmaI/netI 0.0750
_diffrn_reflns_limit_h_max 11
_diffrn_reflns_limit_h_min -11
_diffrn_reflns_limit_k_max 23
_diffrn_reflns_limit_k_min -24
_diffrn_reflns_limit_l_max 18
_diffrn_reflns_limit_l_min -14
_diffrn_reflns_number 15079
_diffrn_reflns_theta_full 26.00
_diffrn_reflns_theta_max 26.00
_diffrn_reflns_theta_min 2.95
_diffrn_source 'sealed X-ray tube, 12 x 0.4 mm long-fine focus'
_diffrn_source_current 40
_diffrn_source_power 2.00
_diffrn_source_voltage 50
_exptl_absorpt_coefficient_mu 1.614
_exptl_absorpt_correction_T_max 0.9263
_exptl_absorpt_correction_T_min 0.7827
_exptl_absorpt_correction_type multi-scan
_exptl_absorpt_process_details
;
R.H. Blessing, Acta Cryst. (1995), A51, 33-38
;
_exptl_crystal_colour 'dark orange'
_exptl_crystal_density_diffrn 1.477
_exptl_crystal_density_method 'not measured'
_exptl_crystal_description plate
_exptl_crystal_F_000 1336
_exptl_crystal_size_max 0.13
_exptl_crystal_size_mid 0.08
_exptl_crystal_size_min 0.04
_refine_diff_density_max 0.468
_refine_diff_density_min -0.895
_refine_diff_density_rms 0.102
_refine_ls_extinction_method none
_refine_ls_goodness_of_fit_ref 0.964
_refine_ls_hydrogen_treatment constr
_refine_ls_matrix_type full
_refine_ls_number_parameters 311
_refine_ls_number_reflns 5682
_refine_ls_number_restraints 6
_refine_ls_restrained_S_all 0.965
_refine_ls_R_factor_all 0.0713
_refine_ls_R_factor_gt 0.0442
_refine_ls_shift/su_max 0.001
_refine_ls_shift/su_mean 0.000
_refine_ls_structure_factor_coef Fsqd
_refine_ls_weighting_details 'calc w=1/[\s^2^(Fo^2^)+(0.0359P)^2^+0.0000P] where P=(Fo^2^+2Fc^2^)/3'
_refine_ls_weighting_scheme calc
_refine_ls_wR_factor_gt 0.0735
_refine_ls_wR_factor_ref 0.0791
_reflns_number_gt 4277
_reflns_number_total 5682
_reflns_threshold_expression >2sigma(I)
_cod_data_source_file om201176n_si_001.cif
_cod_data_source_block 2-Mo
_cod_depositor_comments
;
The following automatic conversions were performed:

'_symmetry_cell_setting' value 'Monoclinic' changed to 'monoclinic'
according to /home/saulius/struct/CIF-dictionaries/cif_core.dic
dictionary named 'cif_core.dic' version 2.4.1 from
2010-06-29.

'_exptl_absorpt_correction_type' value 'Multi-Scan'
changed to 'multi-scan' according to
/home/saulius/struct/CIF-dictionaries/cif_core.dic dictionary named
'cif_core.dic' version 2.4.1 from 2010-06-29.

Automatic conversion script
Id: cif_fix_values 1715 2011-07-08 13:25:40Z adriana 
;
_cod_original_sg_symbol_H-M 'P 21/n'
_cod_database_code 4068180

loop_
_symmetry_equiv_pos_as_xyz
'x, y, z'
'-x+1/2, y+1/2, -z+1/2'
'-x, -y, -z'
'x-1/2, -y-1/2, z-1/2'

loop_
_atom_site_label
_atom_site_type_symbol
_atom_site_fract_x
_atom_site_fract_y
_atom_site_fract_z
_atom_site_U_iso_or_equiv
_atom_site_adp_type
_atom_site_occupancy
_atom_site_symmetry_multiplicity
_atom_site_calc_flag
_atom_site_refinement_flags
C1 C 0.4868(4) 0.22544(19) 0.1738(2) 0.0174(7) Uani 1 1 d .
C2 C 0.4815(4) 0.1698(2) -0.0205(3) 0.0251(9) Uani 1 1 d .
H2A H 0.3799 0.1755 -0.0320 0.038 Uiso 1 1 calc R
H2B H 0.4981 0.1269 0.0075 0.038 Uiso 1 1 calc R
H2C H 0.5329 0.1718 -0.0761 0.038 Uiso 1 1 calc R
C3 C 0.7451(4) 0.2405(2) 0.0494(3) 0.0266(9) Uani 1 1 d .
H3A H 0.7857 0.2030 0.0817 0.040 Uiso 1 1 calc R
H3B H 0.7788 0.2818 0.0759 0.040 Uiso 1 1 calc R
H3C H 0.7745 0.2385 -0.0122 0.040 Uiso 1 1 calc R
C4 C 0.4799(4) 0.3147(2) 0.0004(3) 0.0264(9) Uani 1 1 d .
H4A H 0.5077 0.3529 0.0362 0.040 Uiso 1 1 calc R
H4B H 0.3763 0.3130 -0.0049 0.040 Uiso 1 1 calc R
H4C H 0.5211 0.3186 -0.0583 0.040 Uiso 1 1 calc R
C5 C 0.7817(4) 0.2526(2) 0.2706(3) 0.0293(9) Uani 1 1 d .
H5A H 0.8480 0.2778 0.2345 0.044 Uiso 1 1 calc R
H5B H 0.7880 0.2057 0.2555 0.044 Uiso 1 1 calc R
H5C H 0.8059 0.2586 0.3330 0.044 Uiso 1 1 calc R
C6 C 0.6155(4) 0.3686(2) 0.2031(3) 0.0298(9) Uani 1 1 d .
H6A H 0.5220 0.3891 0.1954 0.045 Uiso 1 1 calc R
H6B H 0.6626 0.3662 0.1460 0.045 Uiso 1 1 calc R
H6C H 0.6730 0.3951 0.2440 0.045 Uiso 1 1 calc R
C7 C 0.5065(4) 0.2958(2) 0.3583(3) 0.0268(9) Uani 1 1 d .
H7A H 0.4831 0.2529 0.3841 0.040 Uiso 1 1 calc R
H7B H 0.4195 0.3216 0.3500 0.040 Uiso 1 1 calc R
H7C H 0.5714 0.3196 0.3980 0.040 Uiso 1 1 calc R
C8 C 0.2480(4) 0.3341(2) 0.1750(3) 0.0283(9) Uani 1 1 d .
H8A H 0.2856 0.3513 0.1197 0.043 Uiso 1 1 calc R
H8B H 0.2915 0.3578 0.2247 0.043 Uiso 1 1 calc R
H8C H 0.1450 0.3404 0.1759 0.043 Uiso 1 1 calc R
C9 C 0.2038(4) 0.2187(2) 0.2911(3) 0.0270(9) Uani 1 1 d .
H9A H 0.2769 0.2127 0.3368 0.040 Uiso 1 1 calc R
H9B H 0.1522 0.1772 0.2824 0.040 Uiso 1 1 calc R
H9C H 0.1376 0.2532 0.3095 0.040 Uiso 1 1 calc R
C10 C 0.1824(4) 0.2032(2) 0.0948(3) 0.0297(9) Uani 1 1 d .
H10C H 0.0813 0.2093 0.1064 0.045 Uiso 1 1 calc R
H10B H 0.2043 0.1560 0.0933 0.045 Uiso 1 1 calc R
H10A H 0.2054 0.2231 0.0379 0.045 Uiso 1 1 calc R
C11 C 0.4362(3) 0.10474(19) 0.3136(2) 0.0167(7) Uani 1 1 d .
C12 C 0.3883(4) 0.07752(18) 0.4552(3) 0.0191(8) Uani 1 1 d .
C13 C 0.2836(3) 0.05198(18) 0.4037(3) 0.0182(7) Uani 1 1 d .
C14 C 0.6140(4) 0.1392(2) 0.4290(3) 0.0217(8) Uani 1 1 d .
H14A H 0.5933 0.1737 0.4723 0.033 Uiso 1 1 calc R
H14B H 0.6637 0.1587 0.3790 0.033 Uiso 1 1 calc R
H14C H 0.6739 0.1054 0.4566 0.033 Uiso 1 1 calc R
C15 C 0.4146(4) 0.0740(2) 0.5519(3) 0.0246(8) Uani 1 1 d .
H15A H 0.5019 0.0492 0.5636 0.037 Uiso 1 1 calc R
H15B H 0.3348 0.0518 0.5801 0.037 Uiso 1 1 calc R
H15C H 0.4243 0.1187 0.5757 0.037 Uiso 1 1 calc R
C16 C 0.1554(4) 0.0136(2) 0.4271(3) 0.0278(9) Uani 1 1 d .
H16A H 0.1509 0.0089 0.4912 0.042 Uiso 1 1 calc R
H16B H 0.1601 -0.0302 0.3999 0.042 Uiso 1 1 calc R
H16C H 0.0706 0.0367 0.4055 0.042 Uiso 1 1 calc R
C17 C 0.2296(4) 0.0476(2) 0.2413(3) 0.0246(8) Uani 1 1 d .
H17C H 0.2276 -0.0006 0.2384 0.037 Uiso 1 1 calc R
H17B H 0.2708 0.0652 0.1872 0.037 Uiso 1 1 calc R
H17A H 0.1328 0.0644 0.2475 0.037 Uiso 1 1 calc R
C18 C 0.7138(4) 0.0069(2) 0.0042(3) 0.0277(9) Uani 1 1 d .
H18A H 0.6319 -0.0033 -0.0301 0.033 Uiso 1 1 calc R
C19 C 0.7912(4) -0.0368(2) 0.0569(3) 0.0261(8) Uani 1 1 d .
H19A H 0.7704 -0.0822 0.0650 0.031 Uiso 1 1 calc R
C20 C 0.9056(4) -0.0024(2) 0.0960(3) 0.0275(9) Uani 1 1 d .
H20A H 0.9751 -0.0205 0.1348 0.033 Uiso 1 1 calc R
C21 C 0.8985(4) 0.0626(2) 0.0675(3) 0.0316(10) Uani 1 1 d .
H21A H 0.9631 0.0967 0.0833 0.038 Uiso 1 1 calc R
C22 C 0.7800(4) 0.0696(2) 0.0114(3) 0.0304(10) Uani 1 1 d .
H22A H 0.7496 0.1091 -0.0166 0.036 Uiso 1 1 calc R
C23 C 0.5605(4) -0.0195(2) 0.2032(3) 0.0254(8) Uani 1 1 d U
C24 C 0.7696(4) 0.0415(2) 0.2722(3) 0.0239(8) Uani 1 1 d U
N1 N 0.4808(3) 0.10928(16) 0.3980(2) 0.0177(6) Uani 1 1 d .
N2 N 0.3156(3) 0.06835(16) 0.3171(2) 0.0177(6) Uani 1 1 d .
O1 O 0.4852(3) -0.05897(16) 0.2340(2) 0.0375(8) Uani 1 1 d U
O2 O 0.8207(3) 0.03878(18) 0.3431(2) 0.0351(7) Uani 1 1 d U
Si1 Si 0.54614(10) 0.23705(5) 0.05473(7) 0.0190(2) Uani 1 1 d .
Si2 Si 0.59387(10) 0.28311(5) 0.24883(7) 0.0204(2) Uani 1 1 d .
Si3 Si 0.29000(10) 0.24380(5) 0.18433(7) 0.0197(2) Uani 1 1 d .
Ge Ge 0.54294(4) 0.129499(19) 0.20071(3) 0.01503(9) Uani 1 1 d .
Mo Mo 0.69479(3) 0.041654(16) 0.15353(2) 0.01619(8) Uani 1 1 d U

loop_
_atom_site_aniso_label
_atom_site_aniso_U_11
_atom_site_aniso_U_22
_atom_site_aniso_U_33
_atom_site_aniso_U_23
_atom_site_aniso_U_13
_atom_site_aniso_U_12
C1 0.0180(15) 0.0211(19) 0.0131(18) 0.0008(15) 0.0039(13) 0.0002(14)
C2 0.0298(19) 0.027(2) 0.018(2) 0.0002(17) -0.0005(16) 0.0017(16)
C3 0.0245(18) 0.030(2) 0.025(2) 0.0051(18) 0.0077(16) 0.0003(16)
C4 0.033(2) 0.025(2) 0.021(2) 0.0059(17) -0.0003(16) 0.0035(16)
C5 0.0236(19) 0.034(2) 0.030(2) -0.0003(19) -0.0035(17) -0.0056(16)
C6 0.034(2) 0.021(2) 0.035(2) -0.0032(19) -0.0003(18) -0.0067(17)
C7 0.032(2) 0.024(2) 0.024(2) -0.0053(18) -0.0003(16) -0.0023(16)
C8 0.0250(18) 0.027(2) 0.033(2) 0.0007(19) 0.0021(17) 0.0076(16)
C9 0.0206(17) 0.032(2) 0.028(2) 0.0013(19) 0.0095(16) 0.0016(16)
C10 0.0197(17) 0.033(2) 0.037(3) -0.004(2) -0.0056(16) -0.0015(16)
C11 0.0156(15) 0.0204(18) 0.0142(18) 0.0025(15) 0.0012(13) -0.0001(13)
C12 0.0206(16) 0.0166(19) 0.020(2) 0.0010(15) 0.0034(14) 0.0032(14)
C13 0.0178(15) 0.0165(19) 0.0204(19) 0.0018(16) 0.0025(14) 0.0012(14)
C14 0.0202(16) 0.025(2) 0.020(2) -0.0031(17) -0.0053(14) -0.0047(15)
C15 0.0265(18) 0.028(2) 0.019(2) 0.0018(18) 0.0030(15) 0.0047(16)
C16 0.0205(17) 0.030(2) 0.033(2) 0.0033(19) 0.0054(16) -0.0052(16)
C17 0.0209(16) 0.028(2) 0.025(2) -0.0014(18) -0.0043(15) -0.0055(16)
C18 0.0226(17) 0.043(3) 0.018(2) -0.0094(19) 0.0004(15) 0.0012(17)
C19 0.0282(18) 0.021(2) 0.029(2) -0.0079(18) 0.0097(16) 0.0022(16)
C20 0.0195(17) 0.036(2) 0.028(2) -0.0045(19) 0.0063(16) 0.0100(16)
C21 0.0219(18) 0.034(2) 0.039(3) -0.008(2) 0.0180(18) -0.0074(17)
C22 0.035(2) 0.031(2) 0.025(2) 0.0062(19) 0.0143(18) 0.0088(18)
C23 0.0242(17) 0.0195(19) 0.032(2) -0.0002(17) 0.0007(16) 0.0010(14)
C24 0.0174(15) 0.030(2) 0.0244(16) 0.0011(18) 0.0003(13) 0.0064(15)
N1 0.0170(14) 0.0213(16) 0.0148(16) 0.0016(13) -0.0002(12) 0.0002(12)
N2 0.0170(13) 0.0173(15) 0.0188(17) -0.0001(13) -0.0017(12) -0.0034(12)
O1 0.0352(15) 0.0276(17) 0.050(2) 0.0079(15) 0.0129(14) -0.0091(13)
O2 0.0345(14) 0.0471(19) 0.0236(13) 0.0004(16) -0.0071(12) 0.0109(15)
Si1 0.0206(5) 0.0202(5) 0.0164(5) 0.0018(4) 0.0012(4) 0.0001(4)
Si2 0.0204(5) 0.0211(5) 0.0197(6) -0.0021(5) -0.0016(4) -0.0029(4)
Si3 0.0158(4) 0.0208(5) 0.0224(6) -0.0012(4) -0.0003(4) 0.0014(4)
Ge 0.01402(16) 0.01641(19) 0.0147(2) 0.00034(16) 0.00023(13) 0.00024(14)
Mo 0.01520(13) 0.01617(15) 0.01725(16) 0.00034(14) 0.00189(11) 0.00056(12)

loop_
_atom_type_symbol
_atom_type_description
_atom_type_scat_dispersion_real
_atom_type_scat_dispersion_imag
_atom_type_scat_source
C C 0.0033 0.0016 'International Tables Vol C Tables 4.2.6.8 and 6.1.1.4'
H H 0.0000 0.0000 'International Tables Vol C Tables 4.2.6.8 and 6.1.1.4'
N N 0.0061 0.0033 'International Tables Vol C Tables 4.2.6.8 and 6.1.1.4'
O O 0.0106 0.0060 'International Tables Vol C Tables 4.2.6.8 and 6.1.1.4'
Si Si 0.0817 0.0704 'International Tables Vol C Tables 4.2.6.8 and 6.1.1.4'
Ge Ge 0.1547 1.8001 'International Tables Vol C Tables 4.2.6.8 and 6.1.1.4'
Mo Mo -1.6832 0.6857 'International Tables Vol C Tables 4.2.6.8 and 6.1.1.4'

loop_
_geom_angle_atom_site_label_1
_geom_angle_atom_site_label_2
_geom_angle_atom_site_label_3
_geom_angle
Si3 C1 Si1 110.64(18)
Si3 C1 Si2 109.84(19)
Si1 C1 Si2 109.21(18)
Si3 C1 Ge 114.70(18)
Si1 C1 Ge 103.10(17)
Si2 C1 Ge 109.08(17)
Si1 C2 H2A 109.5
Si1 C2 H2B 109.5
H2A C2 H2B 109.5
Si1 C2 H2C 109.5
H2A C2 H2C 109.5
H2B C2 H2C 109.5
Si1 C3 H3A 109.5
Si1 C3 H3B 109.5
H3A C3 H3B 109.5
Si1 C3 H3C 109.5
H3A C3 H3C 109.5
H3B C3 H3C 109.5
Si1 C4 H4A 109.5
Si1 C4 H4B 109.5
H4A C4 H4B 109.5
Si1 C4 H4C 109.5
H4A C4 H4C 109.5
H4B C4 H4C 109.5
Si2 C5 H5A 109.5
Si2 C5 H5B 109.5
H5A C5 H5B 109.5
Si2 C5 H5C 109.5
H5A C5 H5C 109.5
H5B C5 H5C 109.5
Si2 C6 H6A 109.5
Si2 C6 H6B 109.5
H6A C6 H6B 109.5
Si2 C6 H6C 109.5
H6A C6 H6C 109.5
H6B C6 H6C 109.5
Si2 C7 H7A 109.5
Si2 C7 H7B 109.5
H7A C7 H7B 109.5
Si2 C7 H7C 109.5
H7A C7 H7C 109.5
H7B C7 H7C 109.5
Si3 C8 H8A 109.5
Si3 C8 H8B 109.5
H8A C8 H8B 109.5
Si3 C8 H8C 109.5
H8A C8 H8C 109.5
H8B C8 H8C 109.5
Si3 C9 H9A 109.5
Si3 C9 H9B 109.5
H9A C9 H9B 109.5
Si3 C9 H9C 109.5
H9A C9 H9C 109.5
H9B C9 H9C 109.5
Si3 C10 H10C 109.5
Si3 C10 H10B 109.5
H10C C10 H10B 109.5
Si3 C10 H10A 109.5
H10C C10 H10A 109.5
H10B C10 H10A 109.5
N1 C11 N2 104.6(3)
N1 C11 Ge 128.7(3)
N2 C11 Ge 125.7(3)
C13 C12 N1 105.9(3)
C13 C12 C15 131.5(4)
N1 C12 C15 122.5(3)
C12 C13 N2 106.8(3)
C12 C13 C16 130.7(4)
N2 C13 C16 122.5(3)
N1 C14 H14A 109.5
N1 C14 H14B 109.5
H14A C14 H14B 109.5
N1 C14 H14C 109.5
H14A C14 H14C 109.5
H14B C14 H14C 109.5
C12 C15 H15A 109.5
C12 C15 H15B 109.5
H15A C15 H15B 109.5
C12 C15 H15C 109.5
H15A C15 H15C 109.5
H15B C15 H15C 109.5
C13 C16 H16A 109.5
C13 C16 H16B 109.5
H16A C16 H16B 109.5
C13 C16 H16C 109.5
H16A C16 H16C 109.5
H16B C16 H16C 109.5
N2 C17 H17C 109.5
N2 C17 H17B 109.5
H17C C17 H17B 109.5
N2 C17 H17A 109.5
H17C C17 H17A 109.5
H17B C17 H17A 109.5
C19 C18 C22 107.4(3)
C19 C18 Mo 71.8(2)
C22 C18 Mo 72.5(2)
C19 C18 H18A 126.3
C22 C18 H18A 126.3
Mo C18 H18A 121.1
C18 C19 C20 108.6(4)
C18 C19 Mo 74.0(2)
C20 C19 Mo 72.7(2)
C18 C19 H19A 125.7
C20 C19 H19A 125.7
Mo C19 H19A 119.5
C21 C20 C19 107.8(4)
C21 C20 Mo 73.6(2)
C19 C20 Mo 72.5(2)
C21 C20 H20A 126.1
C19 C20 H20A 126.1
Mo C20 H20A 119.6
C20 C21 C22 108.6(4)
C20 C21 Mo 72.2(2)
C22 C21 Mo 73.0(2)
C20 C21 H21A 125.7
C22 C21 H21A 125.7
Mo C21 H21A 120.8
C21 C22 C18 107.7(4)
C21 C22 Mo 72.7(3)
C18 C22 Mo 72.8(2)
C21 C22 H22A 126.2
C18 C22 H22A 126.2
Mo C22 H22A 120.2
O1 C23 Mo 176.3(3)
O2 C24 Mo 176.2(4)
C11 N1 C12 111.7(3)
C11 N1 C14 126.1(3)
C12 N1 C14 122.1(3)
C11 N2 C13 111.0(3)
C11 N2 C17 125.7(3)
C13 N2 C17 123.4(3)
C2 Si1 C4 103.8(2)
C2 Si1 C3 108.55(19)
C4 Si1 C3 106.05(19)
C2 Si1 C1 112.88(18)
C4 Si1 C1 114.68(18)
C3 Si1 C1 110.41(17)
C6 Si2 C7 104.5(2)
C6 Si2 C5 105.0(2)
C7 Si2 C5 107.9(2)
C6 Si2 C1 113.74(19)
C7 Si2 C1 112.10(17)
C5 Si2 C1 112.89(18)
C10 Si3 C8 105.2(2)
C10 Si3 C9 105.6(2)
C8 Si3 C9 103.5(2)
C10 Si3 C1 111.91(18)
C8 Si3 C1 112.93(18)
C9 Si3 C1 116.71(17)
C1 Ge C11 105.59(14)
C1 Ge Mo 142.75(10)
C11 Ge Mo 111.51(10)
C24 Mo C23 82.46(18)
C24 Mo C19 116.19(16)
C23 Mo C19 93.98(16)
C24 Mo C20 92.55(15)
C23 Mo C20 117.46(17)
C19 Mo C20 34.82(14)
C24 Mo C21 102.97(16)
C23 Mo C21 150.25(17)
C19 Mo C21 57.13(15)
C20 Mo C21 34.15(16)
C24 Mo C22 136.37(16)
C23 Mo C22 137.45(18)
C19 Mo C22 57.22(16)
C20 Mo C22 57.22(15)
C21 Mo C22 34.35(16)
C24 Mo C18 149.08(15)
C23 Mo C18 103.82(17)
C19 Mo C18 34.23(15)
C20 Mo C18 57.44(14)
C21 Mo C18 57.25(15)
C22 Mo C18 34.69(16)
C24 Mo Ge 86.31(12)
C23 Mo Ge 87.90(12)
C19 Mo Ge 157.48(11)
C20 Mo Ge 154.28(11)
C21 Mo Ge 121.39(11)
C22 Mo Ge 107.65(11)
C18 Mo Ge 123.73(10)

loop_
_geom_bond_atom_site_label_1
_geom_bond_atom_site_label_2
_geom_bond_distance
C1 Si3 1.902(3)
C1 Si1 1.913(4)
C1 Si2 1.913(4)
C1 Ge 2.056(4)
C2 Si1 1.876(4)
C2 H2A 0.9800
C2 H2B 0.9800
C2 H2C 0.9800
C3 Si1 1.881(4)
C3 H3A 0.9800
C3 H3B 0.9800
C3 H3C 0.9800
C4 Si1 1.880(4)
C4 H4A 0.9800
C4 H4B 0.9800
C4 H4C 0.9800
C5 Si2 1.902(4)
C5 H5A 0.9800
C5 H5B 0.9800
C5 H5C 0.9800
C6 Si2 1.879(5)
C6 H6A 0.9800
C6 H6B 0.9800
C6 H6C 0.9800
C7 Si2 1.882(4)
C7 H7A 0.9800
C7 H7B 0.9800
C7 H7C 0.9800
C8 Si3 1.879(4)
C8 H8A 0.9800
C8 H8B 0.9800
C8 H8C 0.9800
C9 Si3 1.892(4)
C9 H9A 0.9800
C9 H9B 0.9800
C9 H9C 0.9800
C10 Si3 1.877(4)
C10 H10C 0.9800
C10 H10B 0.9800
C10 H10A 0.9800
C11 N1 1.347(5)
C11 N2 1.358(5)
C11 Ge 2.060(4)
C12 C13 1.355(5)
C12 N1 1.396(5)
C12 C15 1.487(6)
C13 N2 1.392(5)
C13 C16 1.485(5)
C14 N1 1.468(4)
C14 H14A 0.9800
C14 H14B 0.9800
C14 H14C 0.9800
C15 H15A 0.9800
C15 H15B 0.9800
C15 H15C 0.9800
C16 H16A 0.9800
C16 H16B 0.9800
C16 H16C 0.9800
C17 N2 1.462(5)
C17 H17C 0.9800
C17 H17B 0.9800
C17 H17A 0.9800
C18 C19 1.394(6)
C18 C22 1.419(7)
C18 Mo 2.382(4)
C18 H18A 0.9500
C19 C20 1.410(6)
C19 Mo 2.355(4)
C19 H19A 0.9500
C20 C21 1.390(7)
C20 Mo 2.358(4)
C20 H20A 0.9500
C21 C22 1.404(7)
C21 Mo 2.375(4)
C21 H21A 0.9500
C22 Mo 2.379(4)
C22 H22A 0.9500
C23 O1 1.170(5)
C23 Mo 1.933(4)
C24 O2 1.176(5)
C24 Mo 1.926(4)
Ge Mo 2.4004(5)

loop_
_geom_torsion_atom_site_label_1
_geom_torsion_atom_site_label_2
_geom_torsion_atom_site_label_3
_geom_torsion_atom_site_label_4
_geom_torsion
N1 C12 C13 N2 0.4(4)
C15 C12 C13 N2 -177.4(4)
N1 C12 C13 C16 -179.5(4)
C15 C12 C13 C16 2.7(7)
C22 C18 C19 C20 -0.6(5)
Mo C18 C19 C20 -65.0(3)
C22 C18 C19 Mo 64.3(3)
C18 C19 C20 C21 0.1(5)
Mo C19 C20 C21 -65.7(3)
C18 C19 C20 Mo 65.8(3)
C19 C20 C21 C22 0.5(5)
Mo C20 C21 C22 -64.4(3)
C19 C20 C21 Mo 64.9(3)
C20 C21 C22 C18 -0.9(5)
Mo C21 C22 C18 -64.8(3)
C20 C21 C22 Mo 63.9(3)
C19 C18 C22 C21 1.0(5)
Mo C18 C22 C21 64.8(3)
C19 C18 C22 Mo -63.8(3)
N2 C11 N1 C12 -1.4(4)
Ge C11 N1 C12 -169.9(3)
N2 C11 N1 C14 174.6(3)
Ge C11 N1 C14 6.1(6)
C13 C12 N1 C11 0.6(4)
C15 C12 N1 C11 178.6(3)
C13 C12 N1 C14 -175.6(3)
C15 C12 N1 C14 2.5(5)
N1 C11 N2 C13 1.6(4)
Ge C11 N2 C13 170.6(3)
N1 C11 N2 C17 -177.6(3)
Ge C11 N2 C17 -8.6(5)
C12 C13 N2 C11 -1.3(4)
C16 C13 N2 C11 178.6(4)
C12 C13 N2 C17 178.0(3)
C16 C13 N2 C17 -2.1(6)
Si3 C1 Si1 C2 -72.9(2)
Si2 C1 Si1 C2 166.10(18)
Ge C1 Si1 C2 50.2(2)
Si3 C1 Si1 C4 45.7(3)
Si2 C1 Si1 C4 -75.3(2)
Ge C1 Si1 C4 168.81(17)
Si3 C1 Si1 C3 165.4(2)
Si2 C1 Si1 C3 44.4(2)
Ge C1 Si1 C3 -71.5(2)
Si3 C1 Si2 C6 -78.2(2)
Si1 C1 Si2 C6 43.3(2)
Ge C1 Si2 C6 155.27(19)
Si3 C1 Si2 C7 40.1(3)
Si1 C1 Si2 C7 161.56(19)
Ge C1 Si2 C7 -86.4(2)
Si3 C1 Si2 C5 162.24(19)
Si1 C1 Si2 C5 -76.3(2)
Ge C1 Si2 C5 35.7(2)
Si1 C1 Si3 C10 46.3(3)
Si2 C1 Si3 C10 166.9(2)
Ge C1 Si3 C10 -69.8(3)
Si1 C1 Si3 C8 -72.1(3)
Si2 C1 Si3 C8 48.5(3)
Ge C1 Si3 C8 171.8(2)
Si1 C1 Si3 C9 168.04(19)
Si2 C1 Si3 C9 -71.3(2)
Ge C1 Si3 C9 51.9(3)
Si3 C1 Ge C11 -44.7(2)
Si1 C1 Ge C11 -165.09(15)
Si2 C1 Ge C11 78.94(18)
Si3 C1 Ge Mo 140.49(11)
Si1 C1 Ge Mo 20.1(3)
Si2 C1 Ge Mo -95.8(2)
N1 C11 Ge C1 -92.5(3)
N2 C11 Ge C1 101.1(3)
N1 C11 Ge Mo 84.1(3)
N2 C11 Ge Mo -82.3(3)
C18 C19 Mo C24 -167.6(2)
C20 C19 Mo C24 -51.6(3)
C18 C19 Mo C23 108.9(3)
C20 C19 Mo C23 -135.2(3)
C18 C19 Mo C20 -116.0(4)
C18 C19 Mo C21 -78.7(3)
C20 C19 Mo C21 37.2(3)
C18 C19 Mo C22 -37.6(2)
C20 C19 Mo C22 78.3(3)
C20 C19 Mo C18 116.0(4)
C18 C19 Mo Ge 14.7(4)
C20 C19 Mo Ge 130.7(3)
C21 C20 Mo C24 -109.5(3)
C19 C20 Mo C24 135.2(3)
C21 C20 Mo C23 167.6(3)
C19 C20 Mo C23 52.4(3)
C21 C20 Mo C19 115.2(4)
C19 C20 Mo C21 -115.2(4)
C21 C20 Mo C22 36.9(3)
C19 C20 Mo C22 -78.4(3)
C21 C20 Mo C18 78.3(3)
C19 C20 Mo C18 -36.9(3)
C21 C20 Mo Ge -22.8(4)
C19 C20 Mo Ge -138.0(3)
C20 C21 Mo C24 75.0(3)
C22 C21 Mo C24 -168.4(3)
C20 C21 Mo C23 -22.5(5)
C22 C21 Mo C23 94.1(4)
C20 C21 Mo C19 -38.0(3)
C22 C21 Mo C19 78.7(3)
C22 C21 Mo C20 116.6(4)
C20 C21 Mo C22 -116.6(4)
C20 C21 Mo C18 -78.9(3)
C22 C21 Mo C18 37.7(3)
C20 C21 Mo Ge 168.7(2)
C22 C21 Mo Ge -74.7(3)
C21 C22 Mo C24 16.6(4)
C18 C22 Mo C24 132.0(3)
C21 C22 Mo C23 -132.9(3)
C18 C22 Mo C23 -17.5(3)
C21 C22 Mo C19 -78.3(3)
C18 C22 Mo C19 37.1(2)
C21 C22 Mo C20 -36.7(3)
C18 C22 Mo C20 78.8(3)
C18 C22 Mo C21 115.4(4)
C21 C22 Mo C18 -115.4(4)
C21 C22 Mo Ge 120.2(2)
C18 C22 Mo Ge -124.3(2)
C19 C18 Mo C24 22.0(5)
C22 C18 Mo C24 -93.6(4)
C19 C18 Mo C23 -76.5(3)
C22 C18 Mo C23 167.9(2)
C22 C18 Mo C19 -115.6(3)
C19 C18 Mo C20 37.5(2)
C22 C18 Mo C20 -78.1(3)
C19 C18 Mo C21 78.4(3)
C22 C18 Mo C21 -37.3(2)
C19 C18 Mo C22 115.6(3)
C19 C18 Mo Ge -173.28(19)
C22 C18 Mo Ge 71.1(2)
C1 Ge Mo C24 123.0(2)
C11 Ge Mo C24 -51.56(16)
C1 Ge Mo C23 -154.4(2)
C11 Ge Mo C23 31.02(17)
C1 Ge Mo C19 -59.0(3)
C11 Ge Mo C19 126.4(3)
C1 Ge Mo C20 34.8(3)
C11 Ge Mo C20 -139.8(3)
C1 Ge Mo C21 20.1(2)
C11 Ge Mo C21 -154.51(18)
C1 Ge Mo C22 -14.7(2)
C11 Ge Mo C22 170.66(16)
C1 Ge Mo C18 -49.1(2)
C11 Ge Mo C18 136.26(16)
